data_7244760
loop_
_publ_author_name
'Wu, Zhi-li'
'Li, Jia-yu'
'Huang, Peng-li'
'Sun, Ze-shi'
'Li, Hui-liang'
'Zhang, Wei-dong'

_publ_section_title
;
 New ent-kaurane diterpenoid acids from Nouelia insignis Franch and their
 anti-inflammatory activity
;
_journal_issue 18
_journal_name_full 'RSC Advances'
_journal_page_first 11155
_journal_page_last 11163
_journal_paper_doi 10.1039/D2RA01684B
_journal_volume 12
_journal_year 2022
_chemical_absolute_configuration ad
_chemical_formula_sum 'C20 H30 O4'
_chemical_formula_weight 334.44
_space_group_crystal_system triclinic
_space_group_IT_number 1
_space_group_name_Hall 'P 1'
_space_group_name_H-M_alt 'P 1'
_atom_sites_solution_hydrogens geom
_audit_creation_method SHELXL-2013
_audit_update_record
;
2021-06-16 deposited with the CCDC.	2022-04-05 downloaded from the CCDC.
;
_cell_angle_alpha 78.5620(10)
_cell_angle_beta 79.5560(10)
_cell_angle_gamma 70.392(2)
_cell_formula_units_Z 1
_cell_length_a 6.4700(4)
_cell_length_b 7.6623(5)
_cell_length_c 9.8461(6)
_cell_measurement_reflns_used 9902
_cell_measurement_temperature 293(2)
_cell_measurement_theta_max 140.220
_cell_measurement_theta_min 16.336
_cell_volume 447.19(5)
_computing_cell_refinement 'Bruker SAINT'
_computing_data_collection 'Bruker APEX2'
_computing_data_reduction 'Bruker SAINT'
_computing_molecular_graphics 'Bruker SHELXTL'
_computing_publication_material 'Bruker SHELXTL'
_computing_structure_refinement 'SHELXL-2013 (Sheldrick, 2013)'
_computing_structure_solution 'SHELXS-97 (Sheldrick 2008)'
_diffrn_ambient_temperature 293(2)
_diffrn_measured_fraction_theta_full 0.936
_diffrn_measured_fraction_theta_max 0.940
_diffrn_measurement_device_type 'Bruker APEX-II CCD'
_diffrn_measurement_method '\f and \w scans'
_diffrn_radiation_type CuK\a
_diffrn_radiation_wavelength 1.54178
_diffrn_reflns_av_R_equivalents 0.0359
_diffrn_reflns_av_unetI/netI 0.0268
_diffrn_reflns_Laue_measured_fraction_full 0.936
_diffrn_reflns_Laue_measured_fraction_max 0.940
_diffrn_reflns_limit_h_max 7
_diffrn_reflns_limit_h_min -7
_diffrn_reflns_limit_k_max 9
_diffrn_reflns_limit_k_min -9
_diffrn_reflns_limit_l_max 11
_diffrn_reflns_limit_l_min -11
_diffrn_reflns_number 13755
_diffrn_reflns_point_group_measured_fraction_full 0.922
_diffrn_reflns_point_group_measured_fraction_max 0.926
_diffrn_reflns_theta_full 67.679
_diffrn_reflns_theta_max 67.499
_diffrn_reflns_theta_min 8.167
_exptl_absorpt_coefficient_mu 0.678
_exptl_absorpt_correction_T_max 0.7533
_exptl_absorpt_correction_T_min 0.5201
_exptl_absorpt_correction_type multi-scan
_exptl_absorpt_process_details sadabs
_exptl_crystal_colour colorless
_exptl_crystal_density_diffrn 1.242
_exptl_crystal_description prismatic
_exptl_crystal_F_000 182
_exptl_crystal_size_max 0.200
_exptl_crystal_size_mid 0.160
_exptl_crystal_size_min 0.130
_refine_diff_density_max 0.138
_refine_diff_density_min -0.097
_refine_diff_density_rms 0.020
_refine_ls_abs_structure_details
; 
 Flack x determined using 1452 quotients [(I+)-(I-)]/[(I+)+(I-)] 
 (Parsons and Flack (2004), Acta Cryst. A60, s61). 
;
_refine_ls_abs_structure_Flack 0.07(4)
_refine_ls_extinction_coef 0.14(3)
_refine_ls_extinction_expression Fc^*^=kFc[1+0.001xFc^2^\l^3^/sin(2\q)]^-1/4^
_refine_ls_extinction_method SHELXL
_refine_ls_goodness_of_fit_ref 1.069
_refine_ls_hydrogen_treatment constr
_refine_ls_matrix_type full
_refine_ls_number_parameters 223
_refine_ls_number_reflns 2977
_refine_ls_number_restraints 3
_refine_ls_restrained_S_all 1.069
_refine_ls_R_factor_all 0.0305
_refine_ls_R_factor_gt 0.0304
_refine_ls_shift/su_max 0.000
_refine_ls_shift/su_mean 0.000
_refine_ls_structure_factor_coef Fsqd
_refine_ls_weighting_details 'w=1/[\s^2^(Fo^2^)+(0.0372P)^2^+0.0571P] where P=(Fo^2^+2Fc^2^)/3'
_refine_ls_weighting_scheme calc
_refine_ls_wR_factor_gt 0.0799
_refine_ls_wR_factor_ref 0.0800
_reflns_Friedel_coverage 0.972
_reflns_Friedel_fraction_full 0.909
_reflns_Friedel_fraction_max 0.913
_reflns_number_gt 2966
_reflns_number_total 2977
_reflns_threshold_expression 'I > 2\s(I)'
_cod_data_source_file d2ra01684b2.cif
_cod_data_source_block cu_d8v21434_0m
_cod_database_code 7244760
_shelx_space_group_comment
; 
The symmetry employed for this shelxl refinement is uniquely defined 
by the following loop, which should always be used as a source of 
symmetry information in preference to the above space-group names. 
They are only intended as comments. 
;
_shelx_estimated_absorpt_t_min 0.876
_shelx_estimated_absorpt_t_max 0.917
_shelxl_version_number 2013-4

loop_
_space_group_symop_operation_xyz
'x, y, z'

loop_
_atom_site_label
_atom_site_type_symbol
_atom_site_fract_x
_atom_site_fract_y
_atom_site_fract_z
_atom_site_U_iso_or_equiv
_atom_site_adp_type
_atom_site_occupancy
_atom_site_site_symmetry_order
_atom_site_calc_flag
_atom_site_refinement_flags_posn
_atom_site_refinement_flags_adp
_atom_site_refinement_flags_occupancy
_atom_site_disorder_assembly
_atom_site_disorder_group
O1 O 0.9593(2) 0.4727(3) 0.06189(15) 0.0463(4) Uani 1 1 d . . . . .
H1 H 0.9408 0.4729 -0.0183 0.070 Uiso 1 1 calc R U . . .
O2 O 0.2638(3) 0.6142(3) 0.10922(17) 0.0490(5) Uani 1 1 d . . . . .
H2 H 0.1564 0.5837 0.1028 0.073 Uiso 1 1 calc R U . . .
O3 O 0.0423(3) 0.7451(3) 0.2870(2) 0.0626(6) Uani 1 1 d . . . . .
O4 O 0.7931(3) 0.4902(2) 0.81655(16) 0.0508(5) Uani 1 1 d . . . . .
C1 C 0.8075(3) 0.4066(3) 0.2976(2) 0.0378(5) Uani 1 1 d . . . . .
H1A H 0.9155 0.4558 0.3195 0.045 Uiso 1 1 calc R U . . .
H1B H 0.8757 0.2726 0.2989 0.045 Uiso 1 1 calc R U . . .
C2 C 0.7511(3) 0.4951(3) 0.1515(2) 0.0352(5) Uani 1 1 d . . . . .
H2A H 0.6661 0.4288 0.1209 0.042 Uiso 1 1 calc R U . . .
C3 C 0.6215(3) 0.7002(3) 0.1431(2) 0.0376(5) Uani 1 1 d . . . . .
H3A H 0.5750 0.7445 0.0508 0.045 Uiso 1 1 calc R U . . .
H3B H 0.7194 0.7677 0.1532 0.045 Uiso 1 1 calc R U . . .
C4 C 0.4171(3) 0.7502(3) 0.2513(2) 0.0344(5) Uani 1 1 d . . . . .
C5 C 0.4862(3) 0.6554(3) 0.3991(2) 0.0316(4) Uani 1 1 d . . . . .
H5 H 0.5985 0.7090 0.4108 0.038 Uiso 1 1 calc R U . . .
C6 C 0.3073(4) 0.7034(3) 0.5229(2) 0.0442(6) Uani 1 1 d . . . . .
H6A H 0.2288 0.8367 0.5097 0.053 Uiso 1 1 calc R U . . .
H6B H 0.2017 0.6368 0.5282 0.053 Uiso 1 1 calc R U . . .
C7 C 0.4111(4) 0.6492(3) 0.6587(2) 0.0472(6) Uani 1 1 d . . . . .
H7A H 0.5110 0.7209 0.6546 0.057 Uiso 1 1 calc R U . . .
H7B H 0.2956 0.6811 0.7359 0.057 Uiso 1 1 calc R U . . .
C8 C 0.5378(3) 0.4411(3) 0.6857(2) 0.0357(5) Uani 1 1 d . . . . .
C9 C 0.7037(3) 0.3790(3) 0.55490(19) 0.0304(4) Uani 1 1 d . . . . .
H9 H 0.8113 0.4464 0.5460 0.036 Uiso 1 1 calc R U . . .
C10 C 0.6068(3) 0.4406(3) 0.41217(19) 0.0289(4) Uani 1 1 d . . . . .
C11 C 0.8400(4) 0.1686(3) 0.5864(2) 0.0456(6) Uani 1 1 d . . . . .
H11A H 0.8941 0.1206 0.4983 0.055 Uiso 1 1 calc R U . . .
H11B H 0.9679 0.1604 0.6286 0.055 Uiso 1 1 calc R U . . .
C12 C 0.7189(5) 0.0400(4) 0.6820(3) 0.0600(7) Uani 1 1 d . . . . .
H12A H 0.6324 0.0053 0.6272 0.072 Uiso 1 1 calc R U . . .
H12B H 0.8273 -0.0738 0.7190 0.072 Uiso 1 1 calc R U . . .
C13 C 0.5669(5) 0.1309(4) 0.8027(3) 0.0548(7) Uani 1 1 d . . . . .
H13 H 0.4939 0.0447 0.8624 0.066 Uiso 1 1 calc R U . . .
C14 C 0.6823(5) 0.2083(4) 0.8899(3) 0.0519(6) Uani 1 1 d . . . . .
H14 H 0.5788 0.2392 0.9740 0.062 Uiso 1 1 calc R U . . .
C15 C 0.6854(4) 0.3942(3) 0.8011(2) 0.0399(5) Uani 1 1 d . . . . .
C16 C 0.3970(4) 0.3094(4) 0.7435(2) 0.0507(6) Uani 1 1 d . . . . .
H16A H 0.2808 0.3598 0.8158 0.061 Uiso 1 1 calc R U . . .
H16B H 0.3314 0.2874 0.6700 0.061 Uiso 1 1 calc R U . . .
C17 C 0.8988(6) 0.0855(5) 0.9397(3) 0.0690(8) Uani 1 1 d . . . . .
H17A H 1.0090 0.0579 0.8607 0.103 Uiso 1 1 calc R U . . .
H17B H 0.8808 -0.0292 0.9926 0.103 Uiso 1 1 calc R U . . .
H17C H 0.9446 0.1494 0.9976 0.103 Uiso 1 1 calc R U . . .
C18 C 0.4596(4) 0.3272(3) 0.3955(2) 0.0423(5) Uani 1 1 d . . . . .
H18A H 0.5321 0.1962 0.4227 0.064 Uiso 1 1 calc R U . . .
H18B H 0.4335 0.3489 0.2998 0.064 Uiso 1 1 calc R U . . .
H18C H 0.3211 0.3655 0.4537 0.064 Uiso 1 1 calc R U . . .
C19 C 0.2214(3) 0.7022(3) 0.2205(2) 0.0401(5) Uani 1 1 d . . . . .
C20 C 0.3386(5) 0.9650(3) 0.2442(3) 0.0556(6) Uani 1 1 d . . . . .
H20A H 0.4506 1.0031 0.2711 0.083 Uiso 1 1 calc R U . . .
H20B H 0.2045 1.0026 0.3066 0.083 Uiso 1 1 calc R U . . .
H20C H 0.3120 1.0232 0.1506 0.083 Uiso 1 1 calc R U . . .

loop_
_atom_site_aniso_label
_atom_site_aniso_U_11
_atom_site_aniso_U_22
_atom_site_aniso_U_33
_atom_site_aniso_U_23
_atom_site_aniso_U_13
_atom_site_aniso_U_12
O1 0.0336(8) 0.0838(11) 0.0268(7) -0.0161(7) -0.0015(6) -0.0218(7)
O2 0.0336(8) 0.0788(12) 0.0436(9) -0.0187(8) -0.0084(6) -0.0220(8)
O3 0.0303(9) 0.1023(15) 0.0589(11) -0.0313(10) -0.0043(8) -0.0151(9)
O4 0.0624(11) 0.0653(11) 0.0342(8) -0.0049(7) -0.0157(7) -0.0286(9)
C1 0.0329(10) 0.0459(11) 0.0308(10) -0.0080(8) -0.0045(8) -0.0058(8)
C2 0.0289(9) 0.0525(12) 0.0277(10) -0.0105(8) -0.0027(7) -0.0150(8)
C3 0.0363(11) 0.0502(12) 0.0318(10) 0.0026(9) -0.0120(8) -0.0213(9)
C4 0.0329(10) 0.0363(10) 0.0342(10) -0.0029(8) -0.0119(8) -0.0084(8)
C5 0.0307(10) 0.0352(10) 0.0313(10) -0.0078(8) -0.0093(7) -0.0088(8)
C6 0.0368(11) 0.0499(12) 0.0367(12) -0.0132(9) -0.0066(9) 0.0034(9)
C7 0.0501(13) 0.0522(14) 0.0330(11) -0.0161(10) -0.0060(9) -0.0017(10)
C8 0.0339(10) 0.0457(11) 0.0278(10) -0.0070(8) -0.0027(8) -0.0123(9)
C9 0.0296(10) 0.0345(10) 0.0286(9) -0.0051(7) -0.0064(7) -0.0103(8)
C10 0.0286(9) 0.0325(9) 0.0265(9) -0.0067(7) -0.0049(7) -0.0088(7)
C11 0.0518(13) 0.0390(11) 0.0375(11) -0.0025(9) -0.0090(9) -0.0031(10)
C12 0.088(2) 0.0424(12) 0.0529(14) 0.0042(10) -0.0223(13) -0.0244(12)
C13 0.0674(16) 0.0642(16) 0.0411(13) 0.0108(10) -0.0119(11) -0.0393(13)
C14 0.0598(15) 0.0646(15) 0.0332(11) 0.0040(10) -0.0095(10) -0.0262(12)
C15 0.0415(11) 0.0527(12) 0.0254(10) -0.0066(8) -0.0036(8) -0.0142(9)
C16 0.0447(13) 0.0764(17) 0.0360(12) -0.0022(11) -0.0027(9) -0.0301(12)
C17 0.083(2) 0.0677(17) 0.0566(16) 0.0183(13) -0.0319(15) -0.0268(15)
C18 0.0529(13) 0.0444(11) 0.0391(11) -0.0049(9) -0.0131(9) -0.0242(10)
C19 0.0329(11) 0.0523(12) 0.0346(10) -0.0037(9) -0.0136(8) -0.0094(9)
C20 0.0660(16) 0.0393(12) 0.0565(15) -0.0008(10) -0.0208(12) -0.0067(11)

loop_
_atom_type_symbol
_atom_type_description
_atom_type_scat_dispersion_real
_atom_type_scat_dispersion_imag
_atom_type_scat_source
C C 0.0181 0.0091 'International Tables Vol C Tables 4.2.6.8 and 6.1.1.4'
H H 0.0000 0.0000 'International Tables Vol C Tables 4.2.6.8 and 6.1.1.4'
O O 0.0492 0.0322 'International Tables Vol C Tables 4.2.6.8 and 6.1.1.4'

loop_
_geom_angle_atom_site_label_1
_geom_angle_atom_site_label_2
_geom_angle_atom_site_label_3
_geom_angle
_geom_angle_site_symmetry_1
_geom_angle_site_symmetry_3
_geom_angle_publ_flag
C2 O1 H1 109.5 . . ?
C19 O2 H2 109.5 . . ?
C2 C1 C10 114.16(16) . . ?
C2 C1 H1A 108.7 . . ?
C10 C1 H1A 108.7 . . ?
C2 C1 H1B 108.7 . . ?
C10 C1 H1B 108.7 . . ?
H1A C1 H1B 107.6 . . ?
O1 C2 C3 109.42(16) . . ?
O1 C2 C1 106.59(15) . . ?
C3 C2 C1 112.45(16) . . ?
O1 C2 H2A 109.4 . . ?
C3 C2 H2A 109.4 . . ?
C1 C2 H2A 109.4 . . ?
C2 C3 C4 115.73(16) . . ?
C2 C3 H3A 108.3 . . ?
C4 C3 H3A 108.3 . . ?
C2 C3 H3B 108.3 . . ?
C4 C3 H3B 108.3 . . ?
H3A C3 H3B 107.4 . . ?
C19 C4 C3 113.74(17) . . ?
C19 C4 C20 105.50(18) . . ?
C3 C4 C20 107.04(19) . . ?
C19 C4 C5 112.39(16) . . ?
C3 C4 C5 108.38(15) . . ?
C20 C4 C5 109.57(17) . . ?
C6 C5 C10 111.13(16) . . ?
C6 C5 C4 116.06(16) . . ?
C10 C5 C4 114.71(15) . . ?
C6 C5 H5 104.5 . . ?
C10 C5 H5 104.5 . . ?
C4 C5 H5 104.5 . . ?
C7 C6 C5 110.29(17) . . ?
C7 C6 H6A 109.6 . . ?
C5 C6 H6A 109.6 . . ?
C7 C6 H6B 109.6 . . ?
C5 C6 H6B 109.6 . . ?
H6A C6 H6B 108.1 . . ?
C8 C7 C6 112.28(17) . . ?
C8 C7 H7A 109.1 . . ?
C6 C7 H7A 109.1 . . ?
C8 C7 H7B 109.1 . . ?
C6 C7 H7B 109.1 . . ?
H7A C7 H7B 107.9 . . ?
C7 C8 C15 112.34(17) . . ?
C7 C8 C16 116.03(19) . . ?
C15 C8 C16 100.58(18) . . ?
C7 C8 C9 110.54(16) . . ?
C15 C8 C9 103.77(15) . . ?
C16 C8 C9 112.53(17) . . ?
C11 C9 C8 109.95(16) . . ?
C11 C9 C10 115.62(15) . . ?
C8 C9 C10 115.92(14) . . ?
C11 C9 H9 104.6 . . ?
C8 C9 H9 104.6 . . ?
C10 C9 H9 104.6 . . ?
C18 C10 C1 108.74(16) . . ?
C18 C10 C5 113.41(16) . . ?
C1 C10 C5 108.00(16) . . ?
C18 C10 C9 112.97(16) . . ?
C1 C10 C9 106.18(14) . . ?
C5 C10 C9 107.18(14) . . ?
C12 C11 C9 116.6(2) . . ?
C12 C11 H11A 108.1 . . ?
C9 C11 H11A 108.1 . . ?
C12 C11 H11B 108.1 . . ?
C9 C11 H11B 108.1 . . ?
H11A C11 H11B 107.3 . . ?
C13 C12 C11 112.8(2) . . ?
C13 C12 H12A 109.0 . . ?
C11 C12 H12A 109.0 . . ?
C13 C12 H12B 109.0 . . ?
C11 C12 H12B 109.0 . . ?
H12A C12 H12B 107.8 . . ?
C12 C13 C16 108.6(2) . . ?
C12 C13 C14 113.8(2) . . ?
C16 C13 C14 101.6(2) . . ?
C12 C13 H13 110.8 . . ?
C16 C13 H13 110.8 . . ?
C14 C13 H13 110.8 . . ?
C17 C14 C15 115.8(2) . . ?
C17 C14 C13 119.2(3) . . ?
C15 C14 C13 102.18(19) . . ?
C17 C14 H14 106.2 . . ?
C15 C14 H14 106.2 . . ?
C13 C14 H14 106.2 . . ?
O4 C15 C14 125.5(2) . . ?
O4 C15 C8 124.5(2) . . ?
C14 C15 C8 110.03(19) . . ?
C13 C16 C8 102.32(18) . . ?
C13 C16 H16A 111.3 . . ?
C8 C16 H16A 111.3 . . ?
C13 C16 H16B 111.3 . . ?
C8 C16 H16B 111.3 . . ?
H16A C16 H16B 109.2 . . ?
C14 C17 H17A 109.5 . . ?
C14 C17 H17B 109.5 . . ?
H17A C17 H17B 109.5 . . ?
C14 C17 H17C 109.5 . . ?
H17A C17 H17C 109.5 . . ?
H17B C17 H17C 109.5 . . ?
C10 C18 H18A 109.5 . . ?
C10 C18 H18B 109.5 . . ?
H18A C18 H18B 109.5 . . ?
C10 C18 H18C 109.5 . . ?
H18A C18 H18C 109.5 . . ?
H18B C18 H18C 109.5 . . ?
O3 C19 O2 122.48(19) . . ?
O3 C19 C4 123.1(2) . . ?
O2 C19 C4 114.37(18) . . ?
C4 C20 H20A 109.5 . . ?
C4 C20 H20B 109.5 . . ?
H20A C20 H20B 109.5 . . ?
C4 C20 H20C 109.5 . . ?
H20A C20 H20C 109.5 . . ?
H20B C20 H20C 109.5 . . ?

loop_
_geom_bond_atom_site_label_1
_geom_bond_atom_site_label_2
_geom_bond_distance
_geom_bond_site_symmetry_2
_geom_bond_publ_flag
O1 C2 1.448(2) . ?
O1 H1 0.8200 . ?
O2 C19 1.338(3) . ?
O2 H2 0.8200 . ?
O3 C19 1.198(3) . ?
O4 C15 1.215(3) . ?
C1 C2 1.516(3) . ?
C1 C10 1.545(3) . ?
C1 H1A 0.9700 . ?
C1 H1B 0.9700 . ?
C2 C3 1.507(3) . ?
C2 H2A 0.9800 . ?
C3 C4 1.530(3) . ?
C3 H3A 0.9700 . ?
C3 H3B 0.9700 . ?
C4 C19 1.525(3) . ?
C4 C20 1.543(3) . ?
C4 C5 1.563(3) . ?
C5 C6 1.531(3) . ?
C5 C10 1.557(2) . ?
C5 H5 0.9800 . ?
C6 C7 1.526(3) . ?
C6 H6A 0.9700 . ?
C6 H6B 0.9700 . ?
C7 C8 1.523(3) . ?
C7 H7A 0.9700 . ?
C7 H7B 0.9700 . ?
C8 C15 1.528(3) . ?
C8 C16 1.540(3) . ?
C8 C9 1.561(2) . ?
C9 C11 1.555(3) . ?
C9 C10 1.565(2) . ?
C9 H9 0.9800 . ?
C10 C18 1.535(3) . ?
C11 C12 1.534(4) . ?
C11 H11A 0.9700 . ?
C11 H11B 0.9700 . ?
C12 C13 1.520(4) . ?
C12 H12A 0.9700 . ?
C12 H12B 0.9700 . ?
C13 C16 1.526(4) . ?
C13 C14 1.542(4) . ?
C13 H13 0.9800 . ?
C14 C17 1.507(4) . ?
C14 C15 1.521(3) . ?
C14 H14 0.9800 . ?
C16 H16A 0.9700 . ?
C16 H16B 0.9700 . ?
C17 H17A 0.9600 . ?
C17 H17B 0.9600 . ?
C17 H17C 0.9600 . ?
C18 H18A 0.9600 . ?
C18 H18B 0.9600 . ?
C18 H18C 0.9600 . ?
C20 H20A 0.9600 . ?
C20 H20B 0.9600 . ?
C20 H20C 0.9600 . ?

loop_
_geom_torsion_atom_site_label_1
_geom_torsion_atom_site_label_2
_geom_torsion_atom_site_label_3
_geom_torsion_atom_site_label_4
_geom_torsion
_geom_torsion_site_symmetry_1
_geom_torsion_site_symmetry_2
_geom_torsion_site_symmetry_3
_geom_torsion_site_symmetry_4
_geom_torsion_publ_flag
C10 C1 C2 O1 171.99(17) . . . . ?
C10 C1 C2 C3 52.1(2) . . . . ?
O1 C2 C3 C4 -169.33(15) . . . . ?
C1 C2 C3 C4 -51.1(2) . . . . ?
C2 C3 C4 C19 -75.3(2) . . . . ?
C2 C3 C4 C20 168.58(18) . . . . ?
C2 C3 C4 C5 50.5(2) . . . . ?
C19 C4 C5 C6 -58.6(2) . . . . ?
C3 C4 C5 C6 174.82(18) . . . . ?
C20 C4 C5 C6 58.3(3) . . . . ?
C19 C4 C5 C10 73.2(2) . . . . ?
C3 C4 C5 C10 -53.4(2) . . . . ?
C20 C4 C5 C10 -169.84(18) . . . . ?
C10 C5 C6 C7 62.6(2) . . . . ?
C4 C5 C6 C7 -163.90(18) . . . . ?
C5 C6 C7 C8 -59.1(3) . . . . ?
C6 C7 C8 C15 166.56(19) . . . . ?
C6 C7 C8 C16 -78.5(2) . . . . ?
C6 C7 C8 C9 51.2(2) . . . . ?
C7 C8 C9 C11 177.26(18) . . . . ?
C15 C8 C9 C11 56.6(2) . . . . ?
C16 C8 C9 C11 -51.2(2) . . . . ?
C7 C8 C9 C10 -49.3(2) . . . . ?
C15 C8 C9 C10 -169.91(17) . . . . ?
C16 C8 C9 C10 82.2(2) . . . . ?
C2 C1 C10 C18 70.4(2) . . . . ?
C2 C1 C10 C5 -53.1(2) . . . . ?
C2 C1 C10 C9 -167.75(17) . . . . ?
C6 C5 C10 C18 68.4(2) . . . . ?
C4 C5 C10 C18 -65.7(2) . . . . ?
C6 C5 C10 C1 -171.02(16) . . . . ?
C4 C5 C10 C1 54.8(2) . . . . ?
C6 C5 C10 C9 -57.00(19) . . . . ?
C4 C5 C10 C9 168.86(15) . . . . ?
C11 C9 C10 C18 56.6(2) . . . . ?
C8 C9 C10 C18 -74.2(2) . . . . ?
C11 C9 C10 C1 -62.5(2) . . . . ?
C8 C9 C10 C1 166.68(16) . . . . ?
C11 C9 C10 C5 -177.73(17) . . . . ?
C8 C9 C10 C5 51.4(2) . . . . ?
C8 C9 C11 C12 34.9(3) . . . . ?
C10 C9 C11 C12 -98.7(2) . . . . ?
C9 C11 C12 C13 -39.9(3) . . . . ?
C11 C12 C13 C16 58.8(3) . . . . ?
C11 C12 C13 C14 -53.5(3) . . . . ?
C12 C13 C14 C17 -48.9(3) . . . . ?
C16 C13 C14 C17 -165.5(2) . . . . ?
C12 C13 C14 C15 80.2(3) . . . . ?
C16 C13 C14 C15 -36.4(2) . . . . ?
C17 C14 C15 O4 -35.7(4) . . . . ?
C13 C14 C15 O4 -166.9(2) . . . . ?
C17 C14 C15 C8 142.6(2) . . . . ?
C13 C14 C15 C8 11.4(3) . . . . ?
C7 C8 C15 O4 -39.9(3) . . . . ?
C16 C8 C15 O4 -163.9(2) . . . . ?
C9 C8 C15 O4 79.5(2) . . . . ?
C7 C8 C15 C14 141.8(2) . . . . ?
C16 C8 C15 C14 17.8(2) . . . . ?
C9 C8 C15 C14 -98.77(19) . . . . ?
C12 C13 C16 C8 -71.4(2) . . . . ?
C14 C13 C16 C8 48.9(2) . . . . ?
C7 C8 C16 C13 -161.91(18) . . . . ?
C15 C8 C16 C13 -40.5(2) . . . . ?
C9 C8 C16 C13 69.4(2) . . . . ?
C3 C4 C19 O3 -173.7(2) . . . . ?
C20 C4 C19 O3 -56.6(3) . . . . ?
C5 C4 C19 O3 62.7(3) . . . . ?
C3 C4 C19 O2 3.9(2) . . . . ?
C20 C4 C19 O2 120.9(2) . . . . ?
C5 C4 C19 O2 -119.8(2) . . . . ?
